data_7212826
loop_
_publ_author_name
'Hou, Lei'
'Shi, Wen-Juan'
'Wang, Yao-Yu'
'Liu, Bo'
'Huang, Wen-Huan'
'Shi, Qi-Zhen'

_publ_section_title
;
 Two new coordination polymers with multiform helical features based on
 flexible dithioether ligands and CuCN: from self-penetrating to 3-fold
 interpenetrating structures
;
_journal_issue 12
_journal_name_full CrystEngComm
_journal_page_first 4365
_journal_paper_doi 10.1039/c0ce00167h
_journal_volume 12
_journal_year 2010
_chemical_formula_sum 'C15 H12 Cu3 N5 S2'
_chemical_formula_weight 517.04
_chemical_name_systematic
;
?
;
_space_group_IT_number 15
_symmetry_cell_setting monoclinic
_symmetry_space_group_name_Hall '-C 2yc'
_symmetry_space_group_name_H-M 'C 1 2/c 1'
_atom_sites_solution_hydrogens geom
_atom_sites_solution_primary direct
_atom_sites_solution_secondary difmap
_audit_creation_method SHELXL-97
_cell_angle_alpha 90.00
_cell_angle_beta 96.255(4)
_cell_angle_gamma 90.00
_cell_formula_units_Z 4
_cell_length_a 14.474(3)
_cell_length_b 6.9490(12)
_cell_length_c 17.450(3)
_cell_measurement_reflns_used 1212
_cell_measurement_temperature 295(2)
_cell_measurement_theta_max 26.79
_cell_measurement_theta_min 2.83
_cell_volume 1744.7(6)
_computing_structure_refinement 'SHELXL-97 (Sheldrick, 1997)'
_computing_structure_solution 'SHELXS-97 (Sheldrick, 1990)'
_diffrn_ambient_temperature 295(2)
_diffrn_measured_fraction_theta_full 0.998
_diffrn_measured_fraction_theta_max 0.998
_diffrn_radiation_monochromator graphite
_diffrn_radiation_source 'fine-focus sealed tube'
_diffrn_radiation_type MoK\a
_diffrn_radiation_wavelength 0.71073
_diffrn_reflns_av_R_equivalents 0.0372
_diffrn_reflns_av_sigmaI/netI 0.0641
_diffrn_reflns_limit_h_max 17
_diffrn_reflns_limit_h_min -16
_diffrn_reflns_limit_k_max 8
_diffrn_reflns_limit_k_min -8
_diffrn_reflns_limit_l_max 21
_diffrn_reflns_limit_l_min -18
_diffrn_reflns_number 4598
_diffrn_reflns_theta_full 25.98
_diffrn_reflns_theta_max 25.98
_diffrn_reflns_theta_min 2.35
_exptl_absorpt_coefficient_mu 3.871
_exptl_absorpt_correction_T_max 0.7734
_exptl_absorpt_correction_T_min 0.6133
_exptl_absorpt_correction_type multi-scan
_exptl_absorpt_process_details Sadabs
_exptl_crystal_colour Yellow
_exptl_crystal_density_diffrn 1.968
_exptl_crystal_density_method 'not measured'
_exptl_crystal_description Prism
_exptl_crystal_F_000 1024
_exptl_crystal_size_max 0.14
_exptl_crystal_size_mid 0.08
_exptl_crystal_size_min 0.07
_refine_diff_density_max 0.619
_refine_diff_density_min -0.367
_refine_diff_density_rms 0.100
_refine_ls_extinction_method none
_refine_ls_goodness_of_fit_ref 1.077
_refine_ls_hydrogen_treatment constr
_refine_ls_matrix_type full
_refine_ls_number_parameters 114
_refine_ls_number_reflns 1710
_refine_ls_number_restraints 0
_refine_ls_restrained_S_all 1.077
_refine_ls_R_factor_all 0.0492
_refine_ls_R_factor_gt 0.0402
_refine_ls_shift/su_max 0.000
_refine_ls_shift/su_mean 0.000
_refine_ls_structure_factor_coef Fsqd
_refine_ls_weighting_details 'calc w=1/[\s^2^(Fo^2^)+(0.0174P)^2^+3.8321P] where P=(Fo^2^+2Fc^2^)/3'
_refine_ls_weighting_scheme calc
_refine_ls_wR_factor_gt 0.0954
_refine_ls_wR_factor_ref 0.0999
_reflns_number_gt 1451
_reflns_number_total 1710
_reflns_threshold_expression >2sigma(I)
_cod_data_source_file c0ce00167h.txt
_cod_data_source_block complex_2
_cod_depositor_comments
;
The following automatic conversions were performed:

'_symmetry_cell_setting' value 'Monoclinic' changed to 'monoclinic'
according to /home/saulius/struct/CIF-dictionaries/cif_core.dic
dictionary named 'cif_core.dic' version 2.4.2 from
2011-04-26.

'_exptl_absorpt_correction_type' value 'Multi-scan'
changed to 'multi-scan' according to
/home/saulius/struct/CIF-dictionaries/cif_core.dic dictionary named
'cif_core.dic' version 2.4.2 from 2011-04-26.

Automatic conversion script
Id: cif_fix_values 1891 2012-01-12 08:04:46Z andrius 
;
_cod_original_cell_volume 1744.7(5)
_cod_original_sg_symbol_H-M C2/c
_cod_database_code 7212826

loop_
_symmetry_equiv_pos_as_xyz
'x, y, z'
'-x, y, -z+1/2'
'x+1/2, y+1/2, z'
'-x+1/2, y+1/2, -z+1/2'
'-x, -y, -z'
'x, -y, z-1/2'
'-x+1/2, -y+1/2, -z'
'x+1/2, -y+1/2, z-1/2'

loop_
_atom_site_label
_atom_site_type_symbol
_atom_site_fract_x
_atom_site_fract_y
_atom_site_fract_z
_atom_site_U_iso_or_equiv
_atom_site_adp_type
_atom_site_occupancy
_atom_site_symmetry_multiplicity
_atom_site_calc_flag
_atom_site_refinement_flags
S1 S 0.61252(6) 1.03735(15) 0.22940(6) 0.0291(3) Uani 1 1 d .
Cu2 Cu 1.0000 1.21396(11) 0.7500 0.0383(2) Uani 1 2 d S
Cu1 Cu 0.94203(4) 0.83829(8) 0.50882(3) 0.0402(2) Uani 1 1 d .
N1 N 0.8230(2) 0.9053(5) 0.4360(2) 0.0325(8) Uani 1 1 d .
N2 N 0.9691(3) 1.0941(5) 0.6499(2) 0.0416(9) Uani 1 1 d .
C1 C 0.7691(3) 0.7674(6) 0.4032(2) 0.0308(9) Uani 1 1 d .
H1 H 0.7774 0.6429 0.4222 0.037 Uiso 1 1 calc R
C2 C 0.7015(3) 0.7977(6) 0.3426(2) 0.0304(9) Uani 1 1 d .
H2 H 0.6657 0.6957 0.3214 0.036 Uiso 1 1 calc R
C3 C 0.6875(2) 0.9819(6) 0.3137(2) 0.0272(8) Uani 1 1 d .
C4 C 0.7405(3) 1.1289(6) 0.3491(3) 0.0377(10) Uani 1 1 d .
H4 H 0.7315 1.2555 0.3326 0.045 Uiso 1 1 calc R
C5 C 0.8066(3) 1.0852(7) 0.4090(3) 0.0406(11) Uani 1 1 d .
H5 H 0.8421 1.1852 0.4322 0.049 Uiso 1 1 calc R
C6 C 0.5338(3) 0.8349(5) 0.2200(2) 0.0300(9) Uani 1 1 d .
H6 H 0.4993 0.8374 0.1691 0.036 Uiso 1 1 calc R
H6A H 0.5696 0.7167 0.2244 0.036 Uiso 1 1 calc R
C7 C 0.9594(3) 1.0178(6) 0.5931(2) 0.0269(8) Uani 1 1 d .
C8 C 0.9863(3) 0.5678(6) 0.5013(2) 0.0392(10) Uani 0.50 1 d P
N3 N 0.9863(3) 0.5678(6) 0.5013(2) 0.0392(10) Uani 0.50 1 d P

loop_
_atom_site_aniso_label
_atom_site_aniso_U_11
_atom_site_aniso_U_22
_atom_site_aniso_U_33
_atom_site_aniso_U_23
_atom_site_aniso_U_13
_atom_site_aniso_U_12
S1 0.0267(5) 0.0305(6) 0.0291(5) 0.0023(4) -0.0020(4) 0.0008(4)
Cu2 0.0535(5) 0.0279(4) 0.0312(4) 0.000 -0.0061(3) 0.000
Cu1 0.0415(3) 0.0418(4) 0.0339(3) -0.0048(2) -0.0116(2) 0.0038(2)
N1 0.0279(17) 0.035(2) 0.0333(19) -0.0028(15) -0.0051(14) 0.0002(15)
N2 0.043(2) 0.0250(19) 0.056(3) 0.0116(19) 0.0038(19) -0.0020(16)
C1 0.031(2) 0.031(2) 0.030(2) 0.0000(17) 0.0035(17) 0.0006(17)
C2 0.0263(19) 0.028(2) 0.036(2) -0.0004(18) -0.0035(17) -0.0065(16)
C3 0.0188(17) 0.031(2) 0.031(2) -0.0002(17) -0.0009(15) -0.0002(15)
C4 0.033(2) 0.025(2) 0.051(3) 0.0016(19) -0.010(2) -0.0018(17)
C5 0.034(2) 0.033(2) 0.052(3) -0.011(2) -0.013(2) -0.0017(19)
C6 0.031(2) 0.025(2) 0.032(2) -0.0029(17) -0.0111(17) 0.0026(16)
C7 0.032(2) 0.028(2) 0.0183(19) 0.0008(17) -0.0084(16) -0.0009(16)
C8 0.046(3) 0.049(3) 0.0198(17) -0.001(2) -0.0082(17) -0.015(2)
N3 0.046(3) 0.049(3) 0.0198(17) -0.001(2) -0.0082(17) -0.015(2)

loop_
_atom_type_symbol
_atom_type_description
_atom_type_scat_dispersion_real
_atom_type_scat_dispersion_imag
_atom_type_scat_source
C C 0.0033 0.0016 'International Tables Vol C Tables 4.2.6.8 and 6.1.1.4'
H H 0.0000 0.0000 'International Tables Vol C Tables 4.2.6.8 and 6.1.1.4'
N N 0.0061 0.0033 'International Tables Vol C Tables 4.2.6.8 and 6.1.1.4'
S S 0.1246 0.1234 'International Tables Vol C Tables 4.2.6.8 and 6.1.1.4'
Cu Cu 0.3201 1.2651 'International Tables Vol C Tables 4.2.6.8 and 6.1.1.4'

loop_
_geom_angle_atom_site_label_1
_geom_angle_atom_site_label_2
_geom_angle_atom_site_label_3
_geom_angle
_geom_angle_site_symmetry_1
_geom_angle_site_symmetry_3
C3 S1 C6 103.25(19) . .
C3 S1 Cu2 113.07(13) . 7_676
C6 S1 Cu2 98.13(13) . 7_676
N2 Cu2 N2 129.2(2) . 2_756
N2 Cu2 S1 105.33(11) . 8_576
N2 Cu2 S1 110.24(11) 2_756 8_576
N2 Cu2 S1 110.24(11) . 7_676
N2 Cu2 S1 105.33(11) 2_756 7_676
S1 Cu2 S1 89.25(5) 8_576 7_676
C7 Cu1 C8 130.18(17) . .
C7 Cu1 N1 110.63(15) . .
C8 Cu1 N1 114.93(16) . .
C7 Cu1 Cu1 62.66(12) . 5_776
C8 Cu1 Cu1 122.72(13) . 5_776
N1 Cu1 Cu1 102.50(10) . 5_776
C1 N1 C5 116.5(4) . .
C1 N1 Cu1 120.8(3) . .
C5 N1 Cu1 121.6(3) . .
C7 N2 Cu2 173.5(4) . .
N1 C1 C2 123.9(4) . .
N1 C1 H1 118.1 . .
C2 C1 H1 118.1 . .
C1 C2 C3 119.0(4) . .
C1 C2 H2 120.5 . .
C3 C2 H2 120.5 . .
C2 C3 C4 118.0(4) . .
C2 C3 S1 123.8(3) . .
C4 C3 S1 118.0(3) . .
C5 C4 C3 118.9(4) . .
C5 C4 H4 120.5 . .
C3 C4 H4 120.5 . .
N1 C5 C4 123.6(4) . .
N1 C5 H5 118.2 . .
C4 C5 H5 118.2 . .
C6 C6 S1 112.8(2) 2_655 .
C6 C6 H6 109.0 2_655 .
S1 C6 H6 109.0 . .
C6 C6 H6A 109.0 2_655 .
S1 C6 H6A 109.0 . .
H6 C6 H6A 107.8 . .
N2 C7 Cu1 167.8(4) . .
N3 C8 C8 0.0(5) 5_766 5_766
N3 C8 Cu1 175.9(6) 5_766 .
C8 C8 Cu1 175.9(6) 5_766 .

loop_
_geom_bond_atom_site_label_1
_geom_bond_atom_site_label_2
_geom_bond_distance
_geom_bond_site_symmetry_2
S1 C3 1.773(4) .
S1 C6 1.806(4) .
S1 Cu2 2.4281(11) 7_676
Cu2 N2 1.942(4) .
Cu2 N2 1.942(4) 2_756
Cu2 S1 2.4281(12) 8_576
Cu2 S1 2.4281(11) 7_676
Cu1 C7 1.924(4) .
Cu1 C8 1.995(4) .
Cu1 N1 2.078(3) .
Cu1 Cu1 2.8416(12) 5_776
N1 C1 1.327(5) .
N1 C5 1.348(6) .
N2 C7 1.119(5) .
C1 C2 1.376(6) .
C1 H1 0.9300 .
C2 C3 1.383(6) .
C2 H2 0.9300 .
C3 C4 1.383(6) .
C4 C5 1.372(6) .
C4 H4 0.9300 .
C5 H5 0.9300 .
C6 C6 1.510(8) 2_655
C6 H6 0.9700 .
C6 H6A 0.9700 .
C8 N3 1.026(8) 5_766
C8 C8 1.026(8) 5_766
